data_8000198
loop_
_publ_author_name
'Fang, Xinxiu'
'Wang, Yan'
'Wang, Dan'
'Zhao, Guiyan'
'Zhang, Wenwen'
'Ren, Aimin'
'Wang, Haiyu'
'Xu, Jingwei'
'Gao, Bing-Rong'
'Yang, Wei'

_publ_section_title
;
 Synthesized Blue Fluorescent Protein Analogue with Tunable Colors from
 Excited-State Intramolecular Proton Transfer through an
 N--H&#x00B7;&#x00B7;&#x00B7;N Hydrogen Bond
;
_journal_issue 1
_journal_name_full 'The Journal of Physical Chemistry Letters'
_journal_page_first 92
_journal_paper_doi 10.1021/jz402280w
_journal_volume 5
_journal_year 2014
_chemical_formula_sum 'C14 H12.8 N4 O1.4'
_chemical_formula_weight 259.48
_space_group_IT_number 14
_symmetry_cell_setting monoclinic
_symmetry_space_group_name_Hall '-P 2ybc'
_symmetry_space_group_name_H-M 'P 1 21/c 1'
_atom_sites_solution_hydrogens geom
_atom_sites_solution_primary direct
_atom_sites_solution_secondary difmap
_audit_creation_method SHELXL-97
_cell_angle_alpha 90.00
_cell_angle_beta 108.314(4)
_cell_angle_gamma 90.00
_cell_formula_units_Z 4
_cell_length_a 8.761(2)
_cell_length_b 16.167(5)
_cell_length_c 9.689(3)
_cell_measurement_reflns_used 2392
_cell_measurement_temperature 295(2)
_cell_measurement_theta_max 23.66
_cell_measurement_theta_min 2.52
_cell_volume 1302.8(6)
_computing_cell_refinement 'Bruker SMART'
_computing_data_collection 'Bruker SMART'
_computing_data_reduction 'Bruker SAINT'
_computing_molecular_graphics 'Bruker SHELXTL'
_computing_publication_material 'Bruker SHELXTL'
_computing_structure_refinement 'SHELXL-97 (Sheldrick, 1997)'
_computing_structure_solution 'SHELXS-97 (Sheldrick, 1990)'
_diffrn_ambient_temperature 295(2)
_diffrn_measured_fraction_theta_full 0.995
_diffrn_measured_fraction_theta_max 0.995
_diffrn_measurement_device_type 'CCD area detector'
_diffrn_measurement_method 'phi and omega scans'
_diffrn_radiation_monochromator graphite
_diffrn_radiation_source 'fine-focus sealed tube'
_diffrn_radiation_type MoK\a
_diffrn_radiation_wavelength 0.71073
_diffrn_reflns_av_R_equivalents 0.0263
_diffrn_reflns_av_sigmaI/netI 0.0272
_diffrn_reflns_limit_h_max 10
_diffrn_reflns_limit_h_min -10
_diffrn_reflns_limit_k_max 19
_diffrn_reflns_limit_k_min -19
_diffrn_reflns_limit_l_max 11
_diffrn_reflns_limit_l_min -11
_diffrn_reflns_number 8496
_diffrn_reflns_theta_full 25.99
_diffrn_reflns_theta_max 25.99
_diffrn_reflns_theta_min 2.45
_exptl_absorpt_coefficient_mu 0.090
_exptl_absorpt_correction_T_max 0.9805
_exptl_absorpt_correction_T_min 0.9718
_exptl_absorpt_correction_type none
_exptl_crystal_density_diffrn 1.323
_exptl_crystal_density_meas 0
_exptl_crystal_density_method 'not measured'
_exptl_crystal_F_000 544
_exptl_crystal_size_max 0.32
_exptl_crystal_size_mid 0.27
_exptl_crystal_size_min 0.22
_refine_diff_density_max 0.338
_refine_diff_density_min -0.175
_refine_diff_density_rms 0.038
_refine_ls_extinction_method none
_refine_ls_goodness_of_fit_ref 1.042
_refine_ls_hydrogen_treatment mixed
_refine_ls_matrix_type full
_refine_ls_number_parameters 182
_refine_ls_number_reflns 2543
_refine_ls_number_restraints 0
_refine_ls_restrained_S_all 1.042
_refine_ls_R_factor_all 0.0658
_refine_ls_R_factor_gt 0.0497
_refine_ls_shift/su_max 0.001
_refine_ls_shift/su_mean 0.000
_refine_ls_structure_factor_coef Fsqd
_refine_ls_weighting_details 'calc w=1/[\s^2^(Fo^2^)+(0.0679P)^2^+0.2717P] where P=(Fo^2^+2Fc^2^)/3'
_refine_ls_weighting_scheme calc
_refine_ls_wR_factor_gt 0.1234
_refine_ls_wR_factor_ref 0.1330
_reflns_number_gt 2014
_reflns_number_total 2543
_reflns_threshold_expression >2sigma(I)
_cod_data_source_file jz402280w_si_003.cif
_cod_data_source_block w154
_cod_depositor_comments
;
The following automatic conversions were performed:

'_symmetry_cell_setting' value 'Monoclinic' changed to 'monoclinic'
according to
/usr/data/users/saulius/automatic-downloads/current/ACS/lib/dictionaries/cif_core.dic
dictionary named 'cif_core.dic' version 2.4.2 from 2011-04-26.

Automatic conversion script
Id: cif_fix_values 2281 2013-09-26 08:29:07Z andrius 
;
_cod_original_cell_volume 1302.9(6)
_cod_original_sg_symbol_H-M P2(1)/c
_cod_original_formula_sum 'C14 H12.80 N4 O1.40'
_cod_database_code 8000198

loop_
_symmetry_equiv_pos_as_xyz
'x, y, z'
'-x, y+1/2, -z+1/2'
'-x, -y, -z'
'x, -y-1/2, z-1/2'

loop_
_atom_site_label
_atom_site_type_symbol
_atom_site_fract_x
_atom_site_fract_y
_atom_site_fract_z
_atom_site_U_iso_or_equiv
_atom_site_adp_type
_atom_site_occupancy
_atom_site_symmetry_multiplicity
_atom_site_calc_flag
_atom_site_refinement_flags
C1 C 0.5657(2) -0.08890(11) 0.2334(2) 0.0465(5) Uani 1 1 d .
C2 C 0.4153(3) -0.12628(14) 0.1961(3) 0.0640(6) Uani 1 1 d .
H2 H 0.3653 -0.1342 0.2667 0.077 Uiso 1 1 calc R
C3 C 0.3394(3) -0.15173(15) 0.0550(3) 0.0745(7) Uani 1 1 d .
H3 H 0.2390 -0.1769 0.0314 0.089 Uiso 1 1 calc R
C4 C 0.4116(3) -0.14000(14) -0.0506(3) 0.0688(7) Uani 1 1 d .
H4 H 0.3598 -0.1571 -0.1454 0.083 Uiso 1 1 calc R
C5 C 0.5608(3) -0.10294(13) -0.0162(2) 0.0587(6) Uani 1 1 d .
H5 H 0.6093 -0.0950 -0.0878 0.070 Uiso 1 1 calc R
C6 C 0.6378(2) -0.07770(11) 0.1247(2) 0.0504(5) Uani 1 1 d .
H6 H 0.7386 -0.0530 0.1476 0.060 Uiso 1 1 calc R
C7 C 0.6505(2) -0.05590(11) 0.3786(2) 0.0450(4) Uani 1 1 d .
C8 C 0.7433(2) -0.04501(12) 0.6218(2) 0.0494(5) Uani 1 1 d .
C9 C 0.8040(2) 0.02113(11) 0.5480(2) 0.0427(4) Uani 1 1 d .
C10 C 0.5671(3) -0.16671(13) 0.5342(3) 0.0668(6) Uani 1 1 d .
H10A H 0.6260 -0.1886 0.6279 0.100 Uiso 1 1 calc R
H10B H 0.5666 -0.2064 0.4603 0.100 Uiso 1 1 calc R
H10C H 0.4586 -0.1553 0.5311 0.100 Uiso 1 1 calc R
C11 C 0.9017(2) 0.08261(11) 0.61658(19) 0.0413(4) Uani 1 1 d .
H11 H 0.9322 0.0827 0.7176 0.050 Uiso 1 1 calc R
C12 C 0.9639(2) 0.14820(10) 0.54977(18) 0.0367(4) Uani 1 1 d .
C13 C 1.0874(2) 0.26148(11) 0.53922(19) 0.0440(4) Uani 1 1 d .
H13 H 1.1448 0.3105 0.5646 0.053 Uiso 1 1 calc R
C14 C 0.9571(2) 0.15979(11) 0.40783(18) 0.0412(4) Uani 1 1 d .
H14 H 0.9082 0.1252 0.3298 0.049 Uiso 1 1 calc R
N1 N 0.6433(2) -0.09040(9) 0.50864(18) 0.0500(4) Uani 1 1 d .
N2 N 0.74147(19) 0.00961(9) 0.39779(17) 0.0456(4) Uani 1 1 d .
N3 N 1.04815(18) 0.21368(9) 0.63210(15) 0.0420(4) Uani 1 1 d .
N4 N 1.03532(18) 0.23146(9) 0.40328(15) 0.0432(4) Uani 1 1 d .
H4A H 1.0582 0.2545 0.3203 0.052 Uiso 1 1 d R
O1 O 0.7722(2) -0.06049(9) 0.75120(16) 0.0671(5) Uani 1 1 d .
O1W O 1.0169(8) 0.0310(4) 0.9741(6) 0.129(2) Uani 0.40 1 d P
H1A H 0.9137 0.0261 0.9170 0.194 Uiso 0.40 1 d PR
H1B H 1.0290 0.0133 1.0655 0.194 Uiso 0.40 1 d PR

loop_
_atom_site_aniso_label
_atom_site_aniso_U_11
_atom_site_aniso_U_22
_atom_site_aniso_U_33
_atom_site_aniso_U_23
_atom_site_aniso_U_13
_atom_site_aniso_U_12
C1 0.0424(11) 0.0383(9) 0.0580(12) -0.0058(8) 0.0148(9) 0.0024(8)
C2 0.0519(14) 0.0670(14) 0.0762(16) -0.0169(12) 0.0246(12) -0.0067(11)
C3 0.0480(14) 0.0762(16) 0.0901(19) -0.0223(14) 0.0086(13) -0.0081(12)
C4 0.0632(15) 0.0619(14) 0.0663(15) -0.0133(11) -0.0014(12) 0.0130(11)
C5 0.0659(15) 0.0520(12) 0.0555(13) 0.0001(10) 0.0152(11) 0.0141(10)
C6 0.0484(12) 0.0439(10) 0.0563(13) 0.0007(9) 0.0129(10) 0.0039(8)
C7 0.0432(11) 0.0398(9) 0.0548(12) 0.0003(8) 0.0195(9) 0.0034(8)
C8 0.0542(12) 0.0450(10) 0.0546(12) 0.0028(9) 0.0251(10) 0.0008(9)
C9 0.0469(11) 0.0405(9) 0.0436(11) 0.0017(8) 0.0183(9) 0.0016(8)
C10 0.0655(15) 0.0493(12) 0.0906(17) 0.0087(11) 0.0315(13) -0.0106(11)
C11 0.0473(11) 0.0440(10) 0.0347(9) 0.0018(7) 0.0160(8) 0.0023(8)
C12 0.0405(10) 0.0369(9) 0.0334(9) -0.0016(7) 0.0127(8) 0.0029(7)
C13 0.0509(11) 0.0403(9) 0.0427(11) -0.0012(8) 0.0175(9) -0.0044(8)
C14 0.0472(11) 0.0412(9) 0.0352(10) -0.0026(7) 0.0129(8) 0.0007(8)
N1 0.0546(10) 0.0408(8) 0.0598(11) 0.0004(7) 0.0253(9) -0.0055(7)
N2 0.0497(9) 0.0411(8) 0.0470(10) -0.0019(7) 0.0168(8) -0.0038(7)
N3 0.0492(9) 0.0414(8) 0.0361(8) -0.0038(6) 0.0147(7) -0.0031(7)
N4 0.0528(9) 0.0439(8) 0.0361(8) 0.0044(6) 0.0185(7) 0.0015(7)
O1 0.0902(12) 0.0645(9) 0.0529(9) 0.0092(7) 0.0314(8) -0.0120(8)
O1W 0.123(4) 0.148(6) 0.076(4) 0.033(3) -0.025(3) -0.054(4)

loop_
_atom_type_symbol
_atom_type_description
_atom_type_scat_dispersion_real
_atom_type_scat_dispersion_imag
_atom_type_scat_source
C C 0.0033 0.0016 'International Tables Vol C Tables 4.2.6.8 and 6.1.1.4'
H H 0.0000 0.0000 'International Tables Vol C Tables 4.2.6.8 and 6.1.1.4'
N N 0.0061 0.0033 'International Tables Vol C Tables 4.2.6.8 and 6.1.1.4'
O O 0.0106 0.0060 'International Tables Vol C Tables 4.2.6.8 and 6.1.1.4'

loop_
_geom_angle_atom_site_label_1
_geom_angle_atom_site_label_2
_geom_angle_atom_site_label_3
_geom_angle
_geom_angle_site_symmetry_1
C2 C1 C6 118.39(19) .
C2 C1 C7 124.04(18) .
C6 C1 C7 117.47(17) .
C3 C2 C1 120.6(2) .
C3 C2 H2 119.7 .
C1 C2 H2 119.7 .
C4 C3 C2 120.3(2) .
C4 C3 H3 119.9 .
C2 C3 H3 119.9 .
C3 C4 C5 120.2(2) .
C3 C4 H4 119.9 .
C5 C4 H4 119.9 .
C4 C5 C6 119.9(2) .
C4 C5 H5 120.0 .
C6 C5 H5 120.0 .
C5 C6 C1 120.6(2) .
C5 C6 H6 119.7 .
C1 C6 H6 119.7 .
N2 C7 N1 113.24(17) .
N2 C7 C1 122.30(17) .
N1 C7 C1 124.46(17) .
O1 C8 N1 125.50(18) .
O1 C8 C9 130.88(19) .
N1 C8 C9 103.61(16) .
C11 C9 N2 126.46(16) .
C11 C9 C8 124.55(17) .
N2 C9 C8 108.99(16) .
N1 C10 H10A 109.5 .
N1 C10 H10B 109.5 .
H10A C10 H10B 109.5 .
N1 C10 H10C 109.5 .
H10A C10 H10C 109.5 .
H10B C10 H10C 109.5 .
C9 C11 C12 126.61(17) .
C9 C11 H11 116.7 .
C12 C11 H11 116.7 .
C14 C12 N3 108.63(15) .
C14 C12 C11 130.57(16) .
N3 C12 C11 120.80(15) .
N3 C13 N4 112.26(16) .
N3 C13 H13 123.9 .
N4 C13 H13 123.9 .
N4 C14 C12 106.68(15) .
N4 C14 H14 126.7 .
C12 C14 H14 126.7 .
C8 N1 C7 107.89(15) .
C8 N1 C10 121.61(17) .
C7 N1 C10 129.99(18) .
C7 N2 C9 106.20(15) .
C13 N3 C12 105.16(14) .
C13 N4 C14 107.28(14) .
C13 N4 H4A 125.7 .
C14 N4 H4A 126.8 .
O1W O1W H1A 81.4 3_757
O1W O1W H1B 45.1 3_757
H1A O1W H1B 111.0 .

loop_
_geom_bond_atom_site_label_1
_geom_bond_atom_site_label_2
_geom_bond_distance
_geom_bond_site_symmetry_2
C1 C2 1.390(3) .
C1 C6 1.400(3) .
C1 C7 1.469(3) .
C2 C3 1.381(3) .
C2 H2 0.9300 .
C3 C4 1.375(3) .
C3 H3 0.9300 .
C4 C5 1.380(3) .
C4 H4 0.9300 .
C5 C6 1.381(3) .
C5 H5 0.9300 .
C6 H6 0.9300 .
C7 N2 1.303(2) .
C7 N1 1.397(2) .
C8 O1 1.224(2) .
C8 N1 1.380(3) .
C8 C9 1.476(3) .
C9 C11 1.343(3) .
C9 N2 1.397(2) .
C10 N1 1.460(2) .
C10 H10A 0.9600 .
C10 H10B 0.9600 .
C10 H10C 0.9600 .
C11 C12 1.436(2) .
C11 H11 0.9300 .
C12 C14 1.371(2) .
C12 N3 1.390(2) .
C13 N3 1.312(2) .
C13 N4 1.342(2) .
C13 H13 0.9300 .
C14 N4 1.354(2) .
C14 H14 0.9300 .
N4 H4A 0.9629 .
O1W O1W 1.199(10) 3_757
O1W H1A 0.9029 .
O1W H1B 0.9047 .

loop_
_geom_hbond_atom_site_label_D
_geom_hbond_atom_site_label_H
_geom_hbond_atom_site_label_A
_geom_hbond_distance_DH
_geom_hbond_distance_HA
_geom_hbond_distance_DA
_geom_hbond_angle_DHA
_geom_hbond_site_symmetry_A
O1W H1A O1 0.90 2.20 2.922(6) 137.0 .
O1W H1B O1 0.90 2.20 2.763(6) 120.1 3_757
